data_4502662
loop_
_publ_author_name
'Lipstman, Sophia'
'Goldberg, Israel'

_publ_section_title
;
 Porphyrin Framework Solids. Hybrid Supramolecular Assembly Modes of
 Tetrapyridylporphyrin and Aqua Nitrates of Lanthanoid Ions
;
_journal_issue 4
_journal_name_full 'Crystal Growth &amp; Design'
_journal_page_first 1823
_journal_paper_doi 10.1021/cg901505m
_journal_volume 10
_journal_year 2010
_chemical_formula_moiety 'C40 H30 Gd N11 O11, C6 H4 Cl2'
_chemical_formula_sum 'C46 H34 Cl2 Gd N11 O11'
_chemical_formula_weight 1144.99
_chemical_name_systematic
; 
 ? 
;
_space_group_IT_number 12
_symmetry_cell_setting monoclinic
_symmetry_space_group_name_Hall '-C 2y'
_symmetry_space_group_name_H-M 'C 1 2/m 1'
_atom_sites_solution_hydrogens geom
_atom_sites_solution_primary direct
_atom_sites_solution_secondary difmap
_audit_creation_method SHELXL-97
_cell_angle_alpha 90.00
_cell_angle_beta 101.5503(12)
_cell_angle_gamma 90.00
_cell_formula_units_Z 8
_cell_length_a 12.8400(3)
_cell_length_b 30.6950(9)
_cell_length_c 30.1003(8)
_cell_measurement_reflns_used 11145
_cell_measurement_temperature 110(2)
_cell_measurement_theta_max 27.90
_cell_measurement_theta_min 1.76
_cell_volume 11623.0(5)
_computing_cell_refinement Denzo
_computing_data_collection 'Collect, Nonius B.V.'
_computing_data_reduction 'Denzo & Scalepack'
_computing_structure_refinement 'SHELXL-97 (Sheldrick, 1997)'
_computing_structure_solution SIR-97
_diffrn_ambient_temperature 110(2)
_diffrn_detector_area_resol_mean 12.8
_diffrn_measured_fraction_theta_full 0.990
_diffrn_measured_fraction_theta_max 0.990
_diffrn_measurement_device_type 'Nonius KappaCCD'
_diffrn_measurement_method '1 deg. \f & \w scans'
_diffrn_radiation_monochromator graphite
_diffrn_radiation_source 'fine-focus sealed tube'
_diffrn_radiation_type MoK\a
_diffrn_radiation_wavelength 0.71073
_diffrn_reflns_av_R_equivalents 0.0670
_diffrn_reflns_av_sigmaI/netI 0.0827
_diffrn_reflns_limit_h_max 16
_diffrn_reflns_limit_h_min 0
_diffrn_reflns_limit_k_max 40
_diffrn_reflns_limit_k_min 0
_diffrn_reflns_limit_l_max 38
_diffrn_reflns_limit_l_min -39
_diffrn_reflns_number 40159
_diffrn_reflns_theta_full 27.90
_diffrn_reflns_theta_max 27.90
_diffrn_reflns_theta_min 1.76
_diffrn_standards_number 0
_exptl_absorpt_coefficient_mu 1.293
_exptl_absorpt_correction_T_max 0.9382
_exptl_absorpt_correction_T_min 0.7382
_exptl_absorpt_correction_type multi-scan
_exptl_absorpt_process_details 'Blessing, 1995'
_exptl_crystal_colour red
_exptl_crystal_density_diffrn 1.309
_exptl_crystal_density_method 'not measured'
_exptl_crystal_description plates
_exptl_crystal_F_000 4584
_exptl_crystal_size_max 0.25
_exptl_crystal_size_mid 0.15
_exptl_crystal_size_min 0.05
_platon_squeeze_details
;
;
_refine_diff_density_max 0.938
_refine_diff_density_min -0.797
_refine_diff_density_rms 0.130
_refine_ls_extinction_method none
_refine_ls_goodness_of_fit_ref 1.014
_refine_ls_hydrogen_treatment constr
_refine_ls_matrix_type full
_refine_ls_number_parameters 665
_refine_ls_number_reflns 14000
_refine_ls_number_restraints 0
_refine_ls_restrained_S_all 1.014
_refine_ls_R_factor_all 0.0777
_refine_ls_R_factor_gt 0.0525
_refine_ls_shift/su_max 0.007
_refine_ls_shift/su_mean 0.000
_refine_ls_structure_factor_coef Fsqd
_refine_ls_weighting_details 'calc w=1/[\s^2^(Fo^2^)+(0.0654P)^2^+0.0000P] where P=(Fo^2^+2Fc^2^)/3'
_refine_ls_weighting_scheme calc
_refine_ls_wR_factor_gt 0.1158
_refine_ls_wR_factor_ref 0.1225
_reflns_number_gt 10134
_reflns_number_total 14000
_reflns_threshold_expression >2sigma(I)
_cod_data_source_file cg901505m_si_001.cif
_cod_data_source_block 3
_cod_original_sg_symbol_H-M 'C 2/m'
_cod_database_code 4502662

loop_
_symmetry_equiv_pos_as_xyz
'x, y, z'
'-x, y, -z'
'x+1/2, y+1/2, z'
'-x+1/2, y+1/2, -z'
'-x, -y, -z'
'x, -y, z'
'-x+1/2, -y+1/2, -z'
'x+1/2, -y+1/2, z'

loop_
_atom_site_label
_atom_site_type_symbol
_atom_site_fract_x
_atom_site_fract_y
_atom_site_fract_z
_atom_site_U_iso_or_equiv
_atom_site_adp_type
_atom_site_occupancy
_atom_site_symmetry_multiplicity
_atom_site_calc_flag
_atom_site_refinement_flags
_atom_site_disorder_assembly
_atom_site_disorder_group
C1 C 0.2837(5) 0.02205(14) 0.19461(15) 0.0437(14) Uani 1 1 d . . .
H1 H 0.2998 0.0405 0.2204 0.052 Uiso 1 1 calc R . .
C2 C 0.2545(4) 0.03572(13) 0.14800(14) 0.0307(11) Uani 1 1 d . . .
C3 C 0.2482(4) 0.07894(12) 0.13321(14) 0.0265(10) Uani 1 1 d . . .
C4 C 0.2236(4) 0.09311(12) 0.08789(13) 0.0259(10) Uani 1 1 d . . .
C5 C 0.2323(4) 0.13711(12) 0.07269(14) 0.0272(10) Uani 1 1 d . . .
H5 H 0.2550 0.1617 0.0913 0.033 Uiso 1 1 calc R . .
C6 C 0.2021(3) 0.13699(13) 0.02721(14) 0.0262(10) Uani 1 1 d . . .
H6 H 0.2012 0.1614 0.0078 0.031 Uiso 1 1 calc R . .
C7 C 0.1714(4) 0.09319(13) 0.01335(14) 0.0281(10) Uani 1 1 d . . .
C8 C 0.1298(4) 0.07923(13) -0.03067(13) 0.0281(10) Uani 1 1 d . . .
C9 C 0.1043(4) 0.03645(13) -0.04426(14) 0.0305(11) Uani 1 1 d . . .
C10 C 0.0535(4) 0.02214(14) -0.08911(14) 0.0366(12) Uani 1 1 d . . .
H10 H 0.0252 0.0404 -0.1141 0.044 Uiso 1 1 calc R . .
N11 N 0.2377(5) 0.0000 0.12130(16) 0.0319(13) Uani 1 2 d S . .
H11 H 0.2189 0.0000 0.0915 0.038 Uiso 0.50 2 calc SPR . .
N12 N 0.1885(3) 0.06692(11) 0.05139(11) 0.0284(9) Uani 1 1 d . . .
H12 H 0.1786 0.0386 0.0519 0.034 Uiso 0.50 1 calc PR . .
N13 N 0.1311(4) 0.0000 -0.01740(16) 0.0317(13) Uani 1 2 d S . .
H13 H 0.1601 0.0000 0.0117 0.038 Uiso 0.50 2 calc SPR . .
C14 C 0.2667(4) 0.11463(12) 0.16795(13) 0.0248(10) Uani 1 1 d . . .
C15 C 0.1820(4) 0.13316(12) 0.18222(14) 0.0272(10) Uani 1 1 d . . .
H15 H 0.1126 0.1217 0.1719 0.033 Uiso 1 1 calc R . .
C16 C 0.1966(3) 0.16837(12) 0.21150(14) 0.0247(9) Uani 1 1 d . . .
H16 H 0.1365 0.1802 0.2212 0.030 Uiso 1 1 calc R . .
N17 N 0.2916(3) 0.18635(10) 0.22675(10) 0.0188(7) Uani 1 1 d . . .
C18 C 0.3750(4) 0.16706(13) 0.21399(15) 0.0300(10) Uani 1 1 d . . .
H18 H 0.4439 0.1786 0.2253 0.036 Uiso 1 1 calc R . .
C19 C 0.3662(4) 0.13156(13) 0.18542(16) 0.0321(11) Uani 1 1 d . . .
H19 H 0.4279 0.1189 0.1778 0.038 Uiso 1 1 calc R . .
C20 C 0.1137(4) 0.11251(13) -0.06752(13) 0.0285(10) Uani 1 1 d . . .
C21 C 0.1727(4) 0.11011(15) -0.10134(16) 0.0422(13) Uani 1 1 d . . .
H21 H 0.2215 0.0869 -0.1018 0.051 Uiso 1 1 calc R . .
C22 C 0.1590(4) 0.14236(15) -0.13471(16) 0.0398(12) Uani 1 1 d . . .
H22 H 0.2020 0.1413 -0.1570 0.048 Uiso 1 1 calc R . .
N23 N 0.0888(3) 0.17452(11) -0.13688(12) 0.0295(8) Uani 1 1 d . . .
C24 C 0.0316(3) 0.17605(15) -0.10442(15) 0.0305(10) Uani 1 1 d . . .
H24 H -0.0190 0.1988 -0.1053 0.037 Uiso 1 1 calc R . .
C25 C 0.0428(3) 0.14604(13) -0.06978(14) 0.0261(10) Uani 1 1 d . . .
H25 H 0.0009 0.1487 -0.0472 0.031 Uiso 1 1 calc R . .
C26 C 0.5020(3) 0.47816(13) 0.34150(14) 0.0289(10) Uani 1 1 d . . .
H26 H 0.4563 0.4600 0.3206 0.035 Uiso 1 1 calc R . .
C27 C 0.5836(3) 0.46361(12) 0.37881(13) 0.0215(9) Uani 1 1 d . . .
C28 C 0.6085(3) 0.42040(12) 0.39142(13) 0.0220(9) Uani 1 1 d . . .
C29 C 0.6825(3) 0.40639(12) 0.42968(13) 0.0187(8) Uani 1 1 d . . .
C30 C 0.7039(3) 0.36169(12) 0.44242(14) 0.0255(10) Uani 1 1 d . . .
H30 H 0.6739 0.3367 0.4260 0.031 Uiso 1 1 calc R . .
C31 C 0.7747(3) 0.36185(13) 0.48212(14) 0.0255(10) Uani 1 1 d . . .
H31 H 0.8034 0.3370 0.4991 0.031 Uiso 1 1 calc R . .
C32 C 0.7988(3) 0.40693(12) 0.49403(13) 0.0193(8) Uani 1 1 d . . .
C33 C 0.8711(3) 0.42066(12) 0.53252(13) 0.0197(9) Uani 1 1 d . . .
C34 C 0.8999(3) 0.46346(12) 0.54385(13) 0.0215(9) Uani 1 1 d . . .
C35 C 0.9700(4) 0.47749(13) 0.58475(15) 0.0350(11) Uani 1 1 d . . .
H35 H 1.0092 0.4592 0.6076 0.042 Uiso 1 1 calc R . .
N36 N 0.6318(4) 0.5000 0.40031(15) 0.0183(10) Uani 1 2 d S . .
H36 H 0.6847 0.5000 0.4239 0.022 Uiso 0.50 2 calc SPR . .
N37 N 0.7424(2) 0.43377(10) 0.46127(10) 0.0182(7) Uani 1 1 d . . .
H37 H 0.7442 0.4624 0.4606 0.022 Uiso 0.50 1 calc PR . .
N38 N 0.8604(4) 0.5000 0.51959(15) 0.0195(10) Uani 1 2 d S . .
H38 H 0.8170 0.5000 0.4929 0.023 Uiso 0.50 2 calc SPR . .
C39 C 0.5454(3) 0.38602(11) 0.36259(13) 0.0195(8) Uani 1 1 d . . .
C40 C 0.4790(3) 0.35803(12) 0.38002(13) 0.0235(9) Uani 1 1 d . . .
H40 H 0.4744 0.3597 0.4111 0.028 Uiso 1 1 calc R . .
C41 C 0.4198(3) 0.32769(13) 0.35205(14) 0.0242(9) Uani 1 1 d . . .
H41 H 0.3747 0.3090 0.3648 0.029 Uiso 1 1 calc R . .
N42 N 0.4217(3) 0.32285(10) 0.30778(11) 0.0192(7) Uani 1 1 d . . .
C43 C 0.4870(3) 0.34958(12) 0.29143(13) 0.0212(9) Uani 1 1 d . . .
H43 H 0.4914 0.3468 0.2604 0.025 Uiso 1 1 calc R . .
C44 C 0.5486(3) 0.38115(12) 0.31710(13) 0.0223(9) Uani 1 1 d . . .
H44 H 0.5931 0.3995 0.3035 0.027 Uiso 1 1 calc R . .
C45 C 0.9145(3) 0.38655(12) 0.56690(13) 0.0205(9) Uani 1 1 d . . .
C46 C 1.0211(4) 0.37586(15) 0.57862(17) 0.0385(12) Uani 1 1 d . . .
H46 H 1.0713 0.3900 0.5642 0.046 Uiso 1 1 calc R . .
C47 C 1.0538(4) 0.34487(16) 0.61095(17) 0.0426(13) Uani 1 1 d . . .
H47 H 1.1273 0.3377 0.6174 0.051 Uiso 1 1 calc R . .
N48 N 0.9919(3) 0.32425(12) 0.63382(12) 0.0319(9) Uani 1 1 d . . .
C49 C 0.8876(4) 0.33277(15) 0.62121(15) 0.0367(11) Uani 1 1 d . . .
H49 H 0.8397 0.3170 0.6354 0.044 Uiso 1 1 calc R . .
C50 C 0.8463(4) 0.36322(15) 0.58877(16) 0.0351(11) Uani 1 1 d . . .
H50 H 0.7719 0.3683 0.5814 0.042 Uiso 1 1 calc R . .
Gd Gd 0.304441(14) 0.265500(5) 0.257079(6) 0.01324(7) Uani 1 1 d . . .
O51 O 0.4652(2) 0.22942(7) 0.29211(9) 0.0182(6) Uani 1 1 d . . .
H51A H 0.4800 0.2120 0.3166 0.027 Uiso 1 1 d R . .
H51B H 0.5266 0.2433 0.2916 0.027 Uiso 1 1 d R . .
O52 O 0.4358(2) 0.27854(8) 0.21401(9) 0.0188(6) Uani 1 1 d . . .
H52A H 0.4959 0.2637 0.2133 0.028 Uiso 1 1 d R . .
H52B H 0.4278 0.2945 0.1887 0.028 Uiso 1 1 d R . .
N53 N 0.1966(3) 0.34842(11) 0.25652(12) 0.0258(8) Uani 1 1 d . . .
O54 O 0.2569(2) 0.34019(8) 0.22887(9) 0.0205(6) Uani 1 1 d . . .
O55 O 0.1919(2) 0.31944(8) 0.28618(9) 0.0216(6) Uani 1 1 d . . .
O56 O 0.1444(3) 0.38211(10) 0.25398(12) 0.0459(9) Uani 1 1 d . . .
N57 N 0.1380(3) 0.26893(10) 0.16988(11) 0.0220(8) Uani 1 1 d . . .
O58 O 0.1180(2) 0.26714(8) 0.21030(9) 0.0208(6) Uani 1 1 d . . .
O59 O 0.2349(2) 0.26556(8) 0.16799(10) 0.0249(6) Uani 1 1 d . . .
O60 O 0.0667(2) 0.27346(10) 0.13641(10) 0.0362(8) Uani 1 1 d . . .
N61 N 0.2093(3) 0.22841(9) 0.33151(11) 0.0180(7) Uani 1 1 d . . .
O62 O 0.1583(2) 0.22761(8) 0.29041(9) 0.0194(6) Uani 1 1 d . . .
O63 O 0.3036(2) 0.24174(9) 0.33750(9) 0.0227(6) Uani 1 1 d . . .
O64 O 0.1681(2) 0.21738(10) 0.36327(10) 0.0304(7) Uani 1 1 d . . .
Cl1 Cl 1.02115(15) 0.05121(5) 0.21443(5) 0.0699(5) Uani 1 1 d . . .
C65 C 0.9081(5) 0.02315(16) 0.21491(16) 0.0524(16) Uani 1 1 d . . .
C66 C 0.8132(6) 0.04511(18) 0.2152(2) 0.0657(19) Uani 1 1 d . . .
H66 H 0.8131 0.0761 0.2156 0.079 Uiso 1 1 calc R . .
C67 C 0.7182(7) 0.02279(19) 0.2150(2) 0.084(2) Uani 1 1 d . . .
H67 H 0.6542 0.0384 0.2149 0.101 Uiso 1 1 calc R . .
Cl2 Cl 0.3013(3) -0.05169(16) 0.31895(14) 0.0448(9) Uani 0.50 1 d P A 1
Cl3 Cl 0.5225(4) -0.04526(13) 0.29059(17) 0.0591(13) Uani 0.50 1 d P B 1
C68 C 0.3547(4) 0.0000 0.31066(18) 0.0270(14) Uani 1 2 d SG . 2
C69 C 0.4542(4) 0.00013(15) 0.29919(19) 0.0312(15) Uani 1 2 d SG . 2
C70 C 0.4989(5) 0.0419(2) 0.2936(3) 0.045(6) Uani 0.50 1 d PG . 2
H70 H 0.5668 0.0438 0.2857 0.054 Uiso 0.50 1 calc PR . 2
C71 C 0.4442(6) 0.07987(14) 0.2994(2) 0.038(2) Uani 0.50 1 d PG . 2
H71 H 0.4747 0.1075 0.2956 0.046 Uiso 0.50 1 calc PR . 2
C72 C 0.3447(6) 0.077471(14) 0.3109(2) 0.035(2) Uani 0.50 1 d PG . 2
H72 H 0.3073 0.1034 0.3149 0.043 Uiso 0.50 1 calc PR . 2
C73 C 0.3000(4) 0.03711(8) 0.3165(3) 0.027(4) Uani 0.50 1 d PG . 2
H73 H 0.2320 0.0353 0.3244 0.032 Uiso 0.50 1 calc PR . 2

loop_
_atom_site_aniso_label
_atom_site_aniso_U_11
_atom_site_aniso_U_22
_atom_site_aniso_U_33
_atom_site_aniso_U_23
_atom_site_aniso_U_13
_atom_site_aniso_U_12
C1 0.093(4) 0.021(2) 0.013(2) -0.0019(19) 0.001(2) -0.003(3)
C2 0.058(3) 0.017(2) 0.015(2) -0.0033(17) 0.003(2) 0.000(2)
C3 0.046(3) 0.015(2) 0.018(2) -0.0025(17) 0.005(2) -0.0018(18)
C4 0.046(3) 0.013(2) 0.018(2) -0.0042(17) 0.006(2) 0.0025(18)
C5 0.049(3) 0.0070(19) 0.023(2) 0.0013(17) 0.003(2) -0.0018(18)
C6 0.041(3) 0.016(2) 0.020(2) 0.0041(17) 0.002(2) 0.0008(18)
C7 0.044(3) 0.017(2) 0.024(2) 0.0059(18) 0.007(2) 0.0031(19)
C8 0.047(3) 0.024(2) 0.013(2) 0.0072(18) 0.006(2) -0.001(2)
C9 0.058(3) 0.019(2) 0.012(2) 0.0023(17) 0.001(2) 0.001(2)
C10 0.070(4) 0.024(2) 0.013(2) 0.0027(18) 0.002(2) -0.001(2)
N11 0.071(4) 0.011(2) 0.013(2) 0.000 0.006(3) 0.000
N12 0.055(3) 0.0143(17) 0.0133(17) -0.0002(14) 0.0007(17) -0.0039(16)
N13 0.059(4) 0.019(3) 0.015(3) 0.000 0.003(2) 0.000
C14 0.052(3) 0.0095(19) 0.0114(19) 0.0011(16) 0.0030(19) 0.0034(19)
C15 0.033(3) 0.016(2) 0.029(2) -0.0015(18) -0.003(2) -0.0011(18)
C16 0.023(2) 0.018(2) 0.032(2) -0.0054(18) 0.0009(19) 0.0012(17)
N17 0.0235(18) 0.0190(17) 0.0140(16) -0.0037(14) 0.0041(14) 0.0008(14)
C18 0.030(3) 0.022(2) 0.039(3) -0.007(2) 0.010(2) -0.0009(19)
C19 0.035(3) 0.023(2) 0.039(3) -0.009(2) 0.011(2) 0.0021(19)
C20 0.050(3) 0.020(2) 0.014(2) 0.0014(18) 0.002(2) -0.006(2)
C21 0.067(4) 0.031(3) 0.032(3) 0.012(2) 0.017(3) 0.011(2)
C22 0.062(4) 0.037(3) 0.024(2) 0.008(2) 0.015(2) -0.005(3)
N23 0.040(2) 0.026(2) 0.0202(19) 0.0040(16) -0.0016(17) -0.0040(17)
C24 0.027(2) 0.034(3) 0.030(2) 0.010(2) 0.004(2) 0.000(2)
C25 0.032(2) 0.027(2) 0.018(2) 0.0098(18) 0.0010(19) -0.0034(19)
C26 0.036(3) 0.022(2) 0.022(2) 0.0009(18) -0.011(2) -0.0017(19)
C27 0.030(2) 0.016(2) 0.017(2) -0.0019(16) 0.0007(18) -0.0024(17)
C28 0.030(2) 0.018(2) 0.017(2) -0.0015(17) 0.0017(18) -0.0065(17)
C29 0.021(2) 0.019(2) 0.0153(19) -0.0066(16) 0.0028(16) -0.0022(16)
C30 0.028(2) 0.014(2) 0.030(2) -0.0024(18) -0.0064(19) -0.0011(17)
C31 0.035(3) 0.015(2) 0.023(2) 0.0004(17) -0.0038(19) -0.0023(17)
C32 0.024(2) 0.019(2) 0.0152(19) 0.0021(16) 0.0041(17) 0.0011(16)
C33 0.028(2) 0.0141(19) 0.0147(19) 0.0038(16) -0.0018(17) -0.0026(16)
C34 0.028(2) 0.018(2) 0.014(2) 0.0031(16) -0.0072(17) -0.0004(17)
C35 0.050(3) 0.020(2) 0.025(2) 0.0028(19) -0.015(2) 0.001(2)
N36 0.030(3) 0.008(2) 0.015(2) 0.000 -0.002(2) 0.000
N37 0.0253(19) 0.0131(16) 0.0139(16) 0.0007(13) -0.0020(14) 0.0012(13)
N38 0.029(3) 0.016(2) 0.011(2) 0.000 0.000(2) 0.000
C39 0.026(2) 0.0085(18) 0.021(2) 0.0005(16) -0.0026(17) 0.0020(16)
C40 0.035(3) 0.019(2) 0.014(2) -0.0009(17) -0.0007(18) -0.0015(18)
C41 0.026(2) 0.019(2) 0.027(2) -0.0014(18) 0.0036(19) -0.0022(17)
N42 0.0219(18) 0.0129(16) 0.0217(18) 0.0037(14) 0.0020(15) 0.0049(13)
C43 0.030(2) 0.015(2) 0.018(2) 0.0002(17) 0.0039(18) 0.0021(17)
C44 0.029(2) 0.014(2) 0.020(2) 0.0022(17) -0.0030(18) -0.0032(17)
C45 0.030(2) 0.014(2) 0.015(2) 0.0020(16) -0.0006(17) 0.0006(17)
C46 0.029(3) 0.040(3) 0.048(3) 0.025(2) 0.010(2) 0.004(2)
C47 0.029(3) 0.045(3) 0.051(3) 0.023(3) 0.002(2) 0.011(2)
N48 0.039(2) 0.030(2) 0.027(2) 0.0132(17) 0.0077(18) 0.0080(17)
C49 0.041(3) 0.040(3) 0.030(3) 0.015(2) 0.010(2) 0.006(2)
C50 0.030(3) 0.039(3) 0.034(3) 0.015(2) 0.001(2) 0.002(2)
Gd 0.01425(10) 0.01069(10) 0.01361(10) -0.00014(8) -0.00005(7) -0.00058(7)
O51 0.0180(14) 0.0165(14) 0.0185(14) 0.0075(11) 0.0001(11) 0.0010(11)
O52 0.0164(14) 0.0207(14) 0.0188(14) 0.0081(12) 0.0026(12) 0.0030(11)
N53 0.027(2) 0.0180(19) 0.032(2) -0.0008(16) 0.0056(17) 0.0020(15)
O54 0.0233(15) 0.0185(14) 0.0193(14) 0.0010(12) 0.0031(12) -0.0003(12)
O55 0.0285(16) 0.0134(14) 0.0250(15) 0.0031(12) 0.0101(13) -0.0008(12)
O56 0.051(2) 0.0254(18) 0.068(3) 0.0130(17) 0.028(2) 0.0185(16)
N57 0.0262(19) 0.0171(18) 0.0207(18) 0.0022(14) -0.0002(15) -0.0054(14)
O58 0.0190(14) 0.0246(15) 0.0175(14) 0.0018(12) 0.0006(11) -0.0038(12)
O59 0.0205(15) 0.0293(16) 0.0247(15) -0.0006(12) 0.0042(12) -0.0033(13)
O60 0.0310(18) 0.051(2) 0.0199(16) 0.0044(14) -0.0123(14) -0.0050(15)
N61 0.0192(17) 0.0126(17) 0.0207(18) 0.0021(14) 0.0003(14) -0.0006(13)
O62 0.0200(14) 0.0212(15) 0.0155(14) -0.0007(11) -0.0002(11) -0.0009(11)
O63 0.0176(15) 0.0269(16) 0.0217(15) 0.0064(12) -0.0001(12) -0.0038(12)
O64 0.0316(17) 0.0386(17) 0.0230(16) 0.0111(14) 0.0099(14) -0.0051(14)
Cl1 0.1196(15) 0.0530(9) 0.0355(7) -0.0090(7) 0.0118(8) -0.0228(9)
C65 0.111(5) 0.031(3) 0.019(3) -0.003(2) 0.022(3) -0.010(3)
C66 0.128(6) 0.026(3) 0.057(4) 0.009(3) 0.050(4) 0.007(4)
C67 0.139(7) 0.038(3) 0.097(6) 0.007(3) 0.076(5) 0.016(4)
Cl2 0.051(2) 0.046(2) 0.0326(19) 0.0109(14) -0.0047(16) -0.0205(14)
Cl3 0.076(2) 0.034(2) 0.076(3) -0.002(2) 0.036(2) 0.0102(19)
C68 0.029(3) 0.031(3) 0.020(3) 0.000 0.001(3) 0.000
C69 0.042(4) 0.025(3) 0.030(4) 0.000 0.016(3) 0.000
C70 0.049(10) 0.052(12) 0.037(9) 0.009(8) 0.015(7) -0.016(7)
C71 0.059(7) 0.021(5) 0.035(6) -0.007(4) 0.011(5) -0.002(4)
C72 0.034(6) 0.039(6) 0.027(5) -0.006(5) -0.009(4) 0.004(5)
C73 0.013(6) 0.052(11) 0.015(6) -0.003(6) 0.004(4) -0.006(5)

loop_
_atom_type_symbol
_atom_type_description
_atom_type_scat_dispersion_real
_atom_type_scat_dispersion_imag
_atom_type_scat_source
C C 0.0033 0.0016 'International Tables Vol C Tables 4.2.6.8 and 6.1.1.4'
H H 0.0000 0.0000 'International Tables Vol C Tables 4.2.6.8 and 6.1.1.4'
N N 0.0061 0.0033 'International Tables Vol C Tables 4.2.6.8 and 6.1.1.4'
O O 0.0106 0.0060 'International Tables Vol C Tables 4.2.6.8 and 6.1.1.4'
Gd Gd -0.1653 3.9035 'International Tables Vol C Tables 4.2.6.8 and 6.1.1.4'
Cl Cl 0.1484 0.1585 'International Tables Vol C Tables 4.2.6.8 and 6.1.1.4'

loop_
_geom_angle_atom_site_label_1
_geom_angle_atom_site_label_2
_geom_angle_atom_site_label_3
_geom_angle
_geom_angle_site_symmetry_1
_geom_angle_site_symmetry_3
C1 C1 C2 106.9(2) 6 .
C1 C1 H1 126.5 6 .
C2 C1 H1 126.5 . .
N11 C2 C3 126.1(4) . .
N11 C2 C1 108.8(4) . .
C3 C2 C1 125.1(4) . .
C2 C3 C4 126.2(4) . .
C2 C3 C14 118.7(4) . .
C4 C3 C14 115.1(3) . .
N12 C4 C3 125.0(4) . .
N12 C4 C5 109.4(4) . .
C3 C4 C5 125.6(4) . .
C6 C5 C4 107.2(4) . .
C6 C5 H5 126.4 . .
C4 C5 H5 126.4 . .
C5 C6 C7 107.7(4) . .
C5 C6 H6 126.2 . .
C7 C6 H6 126.2 . .
N12 C7 C8 125.1(4) . .
N12 C7 C6 108.4(4) . .
C8 C7 C6 126.4(4) . .
C9 C8 C7 126.2(4) . .
C9 C8 C20 115.9(4) . .
C7 C8 C20 117.8(4) . .
N13 C9 C8 125.0(4) . .
N13 C9 C10 108.2(4) . .
C8 C9 C10 126.6(4) . .
C10 C10 C9 107.7(2) 6 .
C10 C10 H10 126.2 6 .
C9 C10 H10 126.2 . .
C2 N11 C2 108.5(5) . 6
C2 N11 H11 125.7 . .
C2 N11 H11 125.7 6 .
C4 N12 C7 107.2(3) . .
C4 N12 H12 126.4 . .
C7 N12 H12 126.4 . .
C9 N13 C9 108.0(5) . 6
C9 N13 H13 126.0 . .
C9 N13 H13 126.0 6 .
C15 C14 C19 117.1(4) . .
C15 C14 C3 119.8(4) . .
C19 C14 C3 123.0(4) . .
C14 C15 C16 120.6(4) . .
C14 C15 H15 119.7 . .
C16 C15 H15 119.7 . .
N17 C16 C15 122.7(4) . .
N17 C16 H16 118.6 . .
C15 C16 H16 118.6 . .
C16 N17 C18 116.4(3) . .
C16 N17 Gd 119.9(2) . .
C18 N17 Gd 121.1(3) . .
N17 C18 C19 123.8(4) . .
N17 C18 H18 118.1 . .
C19 C18 H18 118.1 . .
C18 C19 C14 119.2(4) . .
C18 C19 H19 120.4 . .
C14 C19 H19 120.4 . .
C25 C20 C21 117.3(4) . .
C25 C20 C8 123.0(4) . .
C21 C20 C8 119.6(4) . .
C20 C21 C22 118.8(4) . .
C20 C21 H21 120.6 . .
C22 C21 H21 120.6 . .
N23 C22 C21 123.3(4) . .
N23 C22 H22 118.4 . .
C21 C22 H22 118.4 . .
C22 N23 C24 117.2(4) . .
N23 C24 C25 122.7(4) . .
N23 C24 H24 118.6 . .
C25 C24 H24 118.6 . .
C24 C25 C20 120.6(4) . .
C24 C25 H25 119.7 . .
C20 C25 H25 119.7 . .
C26 C26 C27 108.0(2) 6_565 .
C26 C26 H26 126.0 6_565 .
C27 C26 H26 126.0 . .
N36 C27 C28 125.8(4) . .
N36 C27 C26 107.6(3) . .
C28 C27 C26 126.5(4) . .
C27 C28 C29 126.4(4) . .
C27 C28 C39 116.3(3) . .
C29 C28 C39 117.3(3) . .
N37 C29 C28 124.7(3) . .
N37 C29 C30 110.3(3) . .
C28 C29 C30 124.9(4) . .
C31 C30 C29 107.0(3) . .
C31 C30 H30 126.5 . .
C29 C30 H30 126.5 . .
C30 C31 C32 107.2(4) . .
C30 C31 H31 126.4 . .
C32 C31 H31 126.4 . .
N37 C32 C33 125.5(3) . .
N37 C32 C31 109.9(3) . .
C33 C32 C31 124.6(4) . .
C34 C33 C32 126.1(4) . .
C34 C33 C45 116.6(3) . .
C32 C33 C45 117.1(3) . .
N38 C34 C33 126.0(4) . .
N38 C34 C35 108.1(3) . .
C33 C34 C35 125.7(4) . .
C35 C35 C34 107.4(2) 6_565 .
C35 C35 H35 126.3 6_565 .
C34 C35 H35 126.3 . .
C27 N36 C27 108.7(5) . 6_565
C27 N36 H36 125.6 . .
C27 N36 H36 125.6 6_565 .
C32 N37 C29 105.6(3) . .
C32 N37 H37 127.2 . .
C29 N37 H37 127.2 . .
C34 N38 C34 108.9(4) 6_565 .
C34 N38 H38 125.5 6_565 .
C34 N38 H38 125.5 . .
C40 C39 C44 116.7(3) . .
C40 C39 C28 121.4(3) . .
C44 C39 C28 121.9(3) . .
C41 C40 C39 119.6(4) . .
C41 C40 H40 120.2 . .
C39 C40 H40 120.2 . .
N42 C41 C40 124.2(4) . .
N42 C41 H41 117.9 . .
C40 C41 H41 117.9 . .
C43 N42 C41 115.7(3) . .
C43 N42 Gd 122.1(2) . .
C41 N42 Gd 122.2(2) . .
N42 C43 C44 123.7(4) . .
N42 C43 H43 118.1 . .
C44 C43 H43 118.1 . .
C43 C44 C39 120.0(4) . .
C43 C44 H44 120.0 . .
C39 C44 H44 120.0 . .
C46 C45 C50 116.2(4) . .
C46 C45 C33 123.6(4) . .
C50 C45 C33 120.2(4) . .
C47 C46 C45 119.7(4) . .
C47 C46 H46 120.2 . .
C45 C46 H46 120.2 . .
N48 C47 C46 125.2(4) . .
N48 C47 H47 117.4 . .
C46 C47 H47 117.4 . .
C47 N48 C49 115.6(4) . .
N48 C49 C50 123.5(4) . .
N48 C49 H49 118.2 . .
C50 C49 H49 118.2 . .
C49 C50 C45 119.6(4) . .
C49 C50 H50 120.2 . .
C45 C50 H50 120.2 . .
O52 Gd O51 70.86(9) . .
O52 Gd O55 127.93(8) . .
O51 Gd O55 131.91(9) . .
O52 Gd O54 78.98(9) . .
O51 Gd O54 135.29(8) . .
O55 Gd O54 51.69(8) . .
O52 Gd O58 113.13(9) . .
O51 Gd O58 153.30(8) . .
O55 Gd O58 68.14(9) . .
O54 Gd O58 69.47(8) . .
O52 Gd O63 135.66(9) . .
O51 Gd O63 67.26(9) . .
O55 Gd O63 74.88(9) . .
O54 Gd O63 123.13(9) . .
O58 Gd O63 110.77(8) . .
O52 Gd O62 161.40(8) . .
O51 Gd O62 104.52(8) . .
O55 Gd O62 68.96(8) . .
O54 Gd O62 113.73(8) . .
O58 Gd O62 62.78(8) . .
O63 Gd O62 49.79(8) . .
O52 Gd N17 88.13(9) . .
O51 Gd N17 73.10(9) . .
O55 Gd N17 138.90(9) . .
O54 Gd N17 138.89(10) . .
O58 Gd N17 80.55(9) . .
O63 Gd N17 93.14(9) . .
O62 Gd N17 73.37(9) . .
O52 Gd N42 79.29(9) . .
O51 Gd N42 73.03(9) . .
O55 Gd N42 69.49(9) . .
O54 Gd N42 69.46(9) . .
O58 Gd N42 133.36(9) . .
O63 Gd N42 75.32(9) . .
O62 Gd N42 117.26(9) . .
N17 Gd N42 146.08(10) . .
O52 Gd O59 64.98(8) . .
O51 Gd O59 122.15(9) . .
O55 Gd O59 104.81(9) . .
O54 Gd O59 69.08(8) . .
O58 Gd O59 49.13(8) . .
O63 Gd O59 154.53(8) . .
O62 Gd O59 105.67(8) . .
N17 Gd O59 70.08(9) . .
N42 Gd O59 129.10(9) . .
O52 Gd N53 103.97(9) . .
O51 Gd N53 141.13(9) . .
O55 Gd N53 25.86(9) . .
O54 Gd N53 25.88(9) . .
O58 Gd N53 65.17(9) . .
O63 Gd N53 99.51(10) . .
O62 Gd N53 90.82(9) . .
N17 Gd N53 145.70(10) . .
N42 Gd N53 68.21(10) . .
O59 Gd N53 85.97(9) . .
Gd O51 H51A 131.2 . .
Gd O51 H51B 117.1 . .
H51A O51 H51B 104.7 . .
Gd O52 H52A 129.6 . .
Gd O52 H52B 126.0 . .
H52A O52 H52B 102.2 . .
O56 N53 O55 122.2(3) . .
O56 N53 O54 121.6(3) . .
O55 N53 O54 116.2(3) . .
O56 N53 Gd 175.0(3) . .
O55 N53 Gd 58.01(17) . .
O54 N53 Gd 58.37(17) . .
N53 O54 Gd 95.7(2) . .
N53 O55 Gd 96.1(2) . .
O60 N57 O59 123.6(3) . .
O60 N57 O58 121.4(3) . .
O59 N57 O58 115.0(3) . .
N57 O58 Gd 100.4(2) . .
N57 O59 Gd 95.2(2) . .
O64 N61 O63 122.1(3) . .
O64 N61 O62 122.0(3) . .
O63 N61 O62 115.9(3) . .
N61 O62 Gd 95.5(2) . .
N61 O63 Gd 98.3(2) . .
C66 C65 C65 118.9(3) . 6
C66 C65 Cl1 120.4(4) . .
C65 C65 Cl1 120.6(2) 6 .
C67 C66 C65 121.7(5) . .
C67 C66 H66 119.1 . .
C65 C66 H66 119.1 . .
C66 C67 C67 119.3(4) . 6
C66 C67 H67 120.3 . .
C67 C67 H67 120.3 6 .
C73 C68 C69 123.79(12) 6 .
C73 C68 C73 112.73(12) 6 .
C69 C68 C73 123.5 . .
C68 C69 C70 116.3 . .
C68 C69 C70 115.9(2) . 6
C70 C69 C70 127.8(2) . 6
C71 C70 C69 120.8 . .
C71 C70 H70 119.6 . .
C69 C70 H70 119.6 . .
C72 C71 C70 120.0 . .
C72 C71 H71 120.0 . .
C70 C71 H71 120.0 . .
C73 C72 C71 120.0 . .
C73 C72 H72 120.0 . .
C71 C72 H72 120.0 . .
C72 C73 C68 119.4 . .
C72 C73 H73 120.3 . .
C68 C73 H73 120.3 . .

loop_
_geom_bond_atom_site_label_1
_geom_bond_atom_site_label_2
_geom_bond_distance
_geom_bond_site_symmetry_2
C1 C1 1.354(9) 6
C1 C2 1.440(6) .
C1 H1 0.9500 .
C2 N11 1.351(5) .
C2 C3 1.397(6) .
C3 C4 1.406(6) .
C3 C14 1.500(5) .
C4 N12 1.363(5) .
C4 C5 1.437(5) .
C5 C6 1.346(6) .
C5 H5 0.9500 .
C6 C7 1.439(6) .
C6 H6 0.9500 .
C7 N12 1.382(5) .
C7 C8 1.393(6) .
C8 C9 1.395(6) .
C8 C20 1.491(6) .
C9 N13 1.383(5) .
C9 C10 1.445(6) .
C10 C10 1.359(8) 6
C10 H10 0.9500 .
N11 C2 1.351(5) 6
N11 H11 0.8800 .
N12 H12 0.8800 .
N13 C9 1.383(5) 6
N13 H13 0.8800 .
C14 C15 1.370(6) .
C14 C19 1.383(6) .
C15 C16 1.383(6) .
C15 H15 0.9500 .
C16 N17 1.334(5) .
C16 H16 0.9500 .
N17 C18 1.344(5) .
N17 Gd 2.589(3) .
C18 C19 1.379(6) .
C18 H18 0.9500 .
C19 H19 0.9500 .
C20 C25 1.366(6) .
C20 C21 1.387(6) .
C21 C22 1.396(6) .
C21 H21 0.9500 .
C22 N23 1.330(6) .
C22 H22 0.9500 .
N23 C24 1.336(5) .
C24 C25 1.377(6) .
C24 H24 0.9500 .
C25 H25 0.9500 .
C26 C26 1.341(8) 6_565
C26 C27 1.445(5) .
C26 H26 0.9500 .
C27 N36 1.374(5) .
C27 C28 1.399(5) .
C28 C29 1.405(5) .
C28 C39 1.497(5) .
C29 N37 1.382(5) .
C29 C30 1.436(5) .
C30 C31 1.349(6) .
C30 H30 0.9500 .
C31 C32 1.447(5) .
C31 H31 0.9500 .
C32 N37 1.374(5) .
C32 C33 1.397(5) .
C33 C34 1.389(5) .
C33 C45 1.499(5) .
C34 N38 1.378(5) .
C34 C35 1.438(5) .
C35 C35 1.382(8) 6_565
C35 H35 0.9500 .
N36 C27 1.374(5) 6_565
N36 H36 0.8800 .
N37 H37 0.8800 .
N38 C34 1.378(5) 6_565
N38 H38 0.8800 .
C39 C40 1.385(5) .
C39 C44 1.386(5) .
C40 C41 1.378(5) .
C40 H40 0.9500 .
C41 N42 1.346(5) .
C41 H41 0.9500 .
N42 C43 1.335(5) .
N42 Gd 2.603(3) .
C43 C44 1.385(5) .
C43 H43 0.9500 .
C44 H44 0.9500 .
C45 C46 1.382(6) .
C45 C50 1.394(6) .
C46 C47 1.366(6) .
C46 H46 0.9500 .
C47 N48 1.314(6) .
C47 H47 0.9500 .
N48 C49 1.343(6) .
C49 C50 1.379(6) .
C49 H49 0.9500 .
C50 H50 0.9500 .
Gd O52 2.358(2) .
Gd O51 2.393(2) .
Gd O55 2.471(3) .
Gd O54 2.478(3) .
Gd O58 2.523(3) .
Gd O63 2.530(3) .
Gd O62 2.576(3) .
Gd O59 2.651(3) .
Gd N53 2.896(3) .
O51 H51A 0.8996 .
O51 H51B 0.8990 .
O52 H52A 0.8996 .
O52 H52B 0.8929 .
N53 O56 1.226(4) .
N53 O55 1.270(4) .
N53 O54 1.271(4) .
N57 O60 1.226(4) .
N57 O59 1.260(4) .
N57 O58 1.294(4) .
N61 O64 1.229(4) .
N61 O63 1.257(4) .
N61 O62 1.279(4) .
Cl1 C65 1.690(6) .
C65 C66 1.395(8) .
C65 C65 1.421(10) 6
C66 C67 1.398(9) .
C66 H66 0.9500 .
C67 C67 1.399(11) 6
C67 H67 0.9500 .
C68 C73 1.368(4) 6
C68 C69 1.3882 .
C68 C73 1.3682 .
C69 C70 1.4290 .
C69 C70 1.436(12) 6
C70 C71 1.3900 .
C70 H70 0.9500 .
C71 C72 1.3900 .
C71 H71 0.9500 .
C72 C73 1.3900 .
C72 H72 0.9500 .
C73 H73 0.9500 .

loop_
_geom_hbond_atom_site_label_D
_geom_hbond_atom_site_label_H
_geom_hbond_atom_site_label_A
_geom_hbond_distance_DH
_geom_hbond_distance_HA
_geom_hbond_distance_DA
_geom_hbond_angle_DHA
_geom_hbond_site_symmetry_A
O51 H51A N48 0.90 1.84 2.738(4) 179 7_656
O51 H51B O62 0.90 1.92 2.818(4) 179 8
O52 H52A O58 0.90 1.85 2.749(4) 178 8
O52 H52B N23 0.89 1.80 2.697(4) 179 7

loop_
_platon_squeeze_void_nr
_platon_squeeze_void_average_x
_platon_squeeze_void_average_y
_platon_squeeze_void_average_z
_platon_squeeze_void_volume
_platon_squeeze_void_count_electrons
_platon_squeeze_void_content
1 0.399 -0.005 0.000 1771 826 ' '
2 0.915 0.040 0.500 1405 597 ' '
